data_1517964
loop_
_publ_author_name
'Hwang, Seung Jun'
'Powers, David C.'
'Maher, Andrew G.'
'Nocera, Daniel G.'

_publ_section_title
;
 Tandem redox mediator/Ni(ii) trihalide complex photocycle for hydrogen
 evolution from HCl
;
_journal_issue 2
_journal_name_full 'Chem. Sci.'
_journal_page_first 917
_journal_paper_doi 10.1039/C4SC02357A
_journal_volume 6
_journal_year 2015
_chemical_formula_sum 'C36 H30 Cl4 Ni P2'
_chemical_formula_weight 725.05
_chemical_melting_point ?
_chemical_name_common NiCl3(PPh3)ClPPh3
_chemical_name_systematic
; 
 ? 
;
_space_group_IT_number 61
_symmetry_cell_setting orthorhombic
_symmetry_space_group_name_Hall '-P 2ac 2ab'
_symmetry_space_group_name_H-M 'P b c a'
_atom_sites_solution_hydrogens geom
_atom_sites_solution_primary direct
_atom_sites_solution_secondary difmap
_audit_creation_method SHELXL-97
_cell_angle_alpha 90.00
_cell_angle_beta 90.00
_cell_angle_gamma 90.00
_cell_formula_units_Z 8
_cell_length_a 17.435(4)
_cell_length_b 15.662(3)
_cell_length_c 24.139(5)
_cell_measurement_reflns_used 7161
_cell_measurement_temperature 100(2)
_cell_measurement_theta_max 24.6755
_cell_measurement_theta_min 2.43
_cell_volume 6592(2)
_computing_cell_refinement 'SAINT 7.46A (Bruker-AXS, 2009)'
_computing_data_collection 'APEX2 v2009.3.0 (Bruker-AXS, 2009)'
_computing_data_reduction 'SAINT 7.46A (Bruker-AXS, 2009)'
_computing_molecular_graphics 'Bruker SHELXTL'
_computing_publication_material 'Bruker SHELXTL'
_computing_structure_refinement 'SHELXL-97 (Sheldrick, 2008)'
_computing_structure_solution 'SHELXS-97 (Sheldrick, 2008)'
_diffrn_ambient_temperature 100(2)
_diffrn_detector_area_resol_mean 8.3
_diffrn_measured_fraction_theta_full 0.997
_diffrn_measured_fraction_theta_max 0.997
_diffrn_measurement_device_type 'Bruker APEX-II CCD'
_diffrn_measurement_method '\f and \w scans'
_diffrn_radiation_monochromator graphite
_diffrn_radiation_source 'fine-focus sealed tube'
_diffrn_radiation_type MoK\a
_diffrn_radiation_wavelength 0.71073
_diffrn_reflns_av_R_equivalents 0.0741
_diffrn_reflns_av_sigmaI/netI 0.0370
_diffrn_reflns_limit_h_max 20
_diffrn_reflns_limit_h_min -20
_diffrn_reflns_limit_k_max 18
_diffrn_reflns_limit_k_min -18
_diffrn_reflns_limit_l_max 28
_diffrn_reflns_limit_l_min -28
_diffrn_reflns_number 57380
_diffrn_reflns_theta_full 25.10
_diffrn_reflns_theta_max 25.10
_diffrn_reflns_theta_min 1.69
_exptl_absorpt_coefficient_mu 1.036
_exptl_absorpt_correction_T_max 0.9424
_exptl_absorpt_correction_T_min 0.9180
_exptl_absorpt_correction_type multi-scan
_exptl_absorpt_process_details 'SADABS (Sheldrick, 2008)'
_exptl_crystal_colour green
_exptl_crystal_density_diffrn 1.461
_exptl_crystal_density_meas ?
_exptl_crystal_density_method 'not measured'
_exptl_crystal_description block
_exptl_crystal_F_000 2976
_exptl_crystal_size_max 0.08
_exptl_crystal_size_mid 0.07
_exptl_crystal_size_min 0.06
_refine_diff_density_max 0.407
_refine_diff_density_min -0.265
_refine_diff_density_rms 0.063
_refine_ls_extinction_method none
_refine_ls_goodness_of_fit_ref 1.030
_refine_ls_hydrogen_treatment mixed
_refine_ls_matrix_type full
_refine_ls_number_parameters 388
_refine_ls_number_reflns 5858
_refine_ls_number_restraints 0
_refine_ls_restrained_S_all 1.030
_refine_ls_R_factor_all 0.0527
_refine_ls_R_factor_gt 0.0327
_refine_ls_shift/su_max 0.001
_refine_ls_shift/su_mean 0.000
_refine_ls_structure_factor_coef Fsqd
_refine_ls_weighting_details 'calc w=1/[\s^2^(Fo^2^)+(0.0266P)^2^+5.3335P] where P=(Fo^2^+2Fc^2^)/3'
_refine_ls_weighting_scheme calc
_refine_ls_wR_factor_gt 0.0649
_refine_ls_wR_factor_ref 0.0720
_reflns_number_gt 4551
_reflns_number_total 5858
_reflns_threshold_expression >2sigma(I)
_cod_data_source_file c4sc02357a2.cif
_cod_data_source_block sjagain
_cod_depositor_comments
;
The following automatic conversions were performed:

'_chemical_melting_point' value 'not measured' was changed to '?' -
the value is undefined or not given.

'_symmetry_cell_setting' value
'Orthorhombic' changed to 'orthorhombic' according to
/usr/data/users/saulius/crontab/automatic-downloads/rss-feeds/RSC/lib/dictionaries/cif_core.dic
dictionary named 'cif_core.dic' version 2.4.2 from 2011-04-26.

Automatic conversion script
Id: cif_fix_values 2827 2014-09-09 07:05:25Z andrius 

The following automatic conversions were performed:

'_exptl_crystal_density_meas' value 'not measured' was changed to '?'
- the value is perceived as not measured.

Automatic conversion script
Id: cif_fix_values 3008 2015-01-20 13:52:24Z robertas 

 Adding full bibliography for 1517964--1517967.cif.
;
_cod_original_cell_volume 6591(2)
_cod_original_sg_symbol_H-M Pbca
_cod_database_code 1517964

loop_
_symmetry_equiv_pos_as_xyz
'x, y, z'
'-x+1/2, -y, z+1/2'
'-x, y+1/2, -z+1/2'
'x+1/2, -y+1/2, -z'
'-x, -y, -z'
'x-1/2, y, -z-1/2'
'x, -y-1/2, z-1/2'
'-x-1/2, y-1/2, z'

loop_
_atom_site_label
_atom_site_type_symbol
_atom_site_fract_x
_atom_site_fract_y
_atom_site_fract_z
_atom_site_U_iso_or_equiv
_atom_site_adp_type
_atom_site_occupancy
_atom_site_symmetry_multiplicity
_atom_site_calc_flag
_atom_site_refinement_flags
Ni1 Ni 0.088080(18) 0.77572(2) 0.356472(13) 0.01856(9) Uani 1 1 d .
C21 C 0.00366(14) 0.57662(15) 0.37985(10) 0.0160(5) Uani 1 1 d .
C11 C -0.02500(13) 0.70276(16) 0.46538(10) 0.0162(5) Uani 1 1 d .
C31 C 0.12253(14) 0.62042(15) 0.45547(10) 0.0171(6) Uani 1 1 d .
C61 C -0.01057(14) 1.09641(16) 0.33568(10) 0.0178(6) Uani 1 1 d .
C36 C 0.11281(15) 0.59913(16) 0.51077(11) 0.0208(6) Uani 1 1 d .
H36 H 0.0674 0.6158 0.5296 0.025 Uiso 1 1 calc R
C52 C -0.20481(15) 0.93398(17) 0.31531(12) 0.0255(6) Uani 1 1 d .
H52 H -0.2194 0.9267 0.3529 0.031 Uiso 1 1 calc R
C26 C -0.04699(14) 0.58995(17) 0.33593(10) 0.0216(6) Uani 1 1 d .
H26 H -0.0598 0.6465 0.3251 0.026 Uiso 1 1 calc R
C22 C 0.02178(15) 0.49253(16) 0.39478(10) 0.0187(6) Uani 1 1 d .
H22 H 0.0553 0.4822 0.4251 0.022 Uiso 1 1 calc R
C44 C -0.27515(15) 1.24979(17) 0.41115(11) 0.0246(6) Uani 1 1 d .
H44 H -0.3122 1.2903 0.4231 0.029 Uiso 1 1 calc R
C12 C -0.08027(14) 0.64738(16) 0.48620(11) 0.0206(6) Uani 1 1 d .
H12 H -0.0831 0.5907 0.4724 0.025 Uiso 1 1 calc R
C43 C -0.21594(15) 1.22643(17) 0.44646(11) 0.0245(6) Uani 1 1 d .
H43 H -0.2125 1.2509 0.4824 0.029 Uiso 1 1 calc R
C16 C -0.02172(15) 0.78632(16) 0.48578(10) 0.0210(6) Uani 1 1 d .
H16 H 0.0153 0.8252 0.4716 0.025 Uiso 1 1 calc R
C42 C -0.16204(15) 1.16768(17) 0.42925(11) 0.0230(6) Uani 1 1 d .
H42 H -0.1208 1.1524 0.4529 0.028 Uiso 1 1 calc R
C51 C -0.14502(13) 0.98943(16) 0.30123(10) 0.0172(6) Uani 1 1 d .
C25 C -0.07873(15) 0.52122(17) 0.30801(11) 0.0237(6) Uani 1 1 d .
H25 H -0.1144 0.5309 0.2789 0.028 Uiso 1 1 calc R
C62 C 0.05621(15) 1.04883(17) 0.34330(10) 0.0218(6) Uani 1 1 d .
H62 H 0.0537 0.9923 0.3574 0.026 Uiso 1 1 calc R
C56 C -0.12452(15) 1.00102(16) 0.24636(11) 0.0205(6) Uani 1 1 d .
H56 H -0.0834 1.0381 0.2369 0.025 Uiso 1 1 calc R
C45 C -0.28078(15) 1.21494(16) 0.35910(11) 0.0236(6) Uani 1 1 d .
H45 H -0.3210 1.2323 0.3351 0.028 Uiso 1 1 calc R
C33 C 0.24602(15) 0.55307(17) 0.45671(12) 0.0266(6) Uani 1 1 d .
H33 H 0.2922 0.5379 0.4384 0.032 Uiso 1 1 calc R
C14 C -0.12679(15) 0.75631(18) 0.54711(11) 0.0252(6) Uani 1 1 d .
H14 H -0.1612 0.7745 0.5752 0.030 Uiso 1 1 calc R
C13 C -0.13131(15) 0.67377(18) 0.52680(11) 0.0238(6) Uani 1 1 d .
H13 H -0.1691 0.6355 0.5406 0.029 Uiso 1 1 calc R
C54 C -0.22281(15) 0.90226(17) 0.21904(11) 0.0239(6) Uani 1 1 d .
H54 H -0.2495 0.8723 0.1908 0.029 Uiso 1 1 calc R
C41 C -0.16856(14) 1.13084(16) 0.37674(11) 0.0177(6) Uani 1 1 d .
C23 C -0.00881(15) 0.42450(17) 0.36580(11) 0.0241(6) Uani 1 1 d .
H23 H 0.0045 0.3678 0.3758 0.029 Uiso 1 1 calc R
C35 C 0.16900(15) 0.55368(17) 0.53873(12) 0.0260(6) Uani 1 1 d .
H35 H 0.1621 0.5392 0.5766 0.031 Uiso 1 1 calc R
C53 C -0.24234(15) 0.89001(17) 0.27398(11) 0.0258(6) Uani 1 1 d .
H53 H -0.2820 0.8509 0.2833 0.031 Uiso 1 1 calc R
C24 C -0.05884(16) 0.43868(18) 0.32220(11) 0.0269(7) Uani 1 1 d .
H24 H -0.0794 0.3918 0.3021 0.032 Uiso 1 1 calc R
C65 C 0.06296(15) 1.21415(17) 0.30077(11) 0.0242(6) Uani 1 1 d .
H65 H 0.0656 1.2702 0.2859 0.029 Uiso 1 1 calc R
C66 C -0.00745(15) 1.17886(17) 0.31418(10) 0.0211(6) Uani 1 1 d .
H66 H -0.0533 1.2106 0.3088 0.025 Uiso 1 1 calc R
C63 C 0.12632(15) 1.08537(18) 0.32995(11) 0.0250(6) Uani 1 1 d .
H63 H 0.1723 1.0538 0.3351 0.030 Uiso 1 1 calc R
C32 C 0.19008(14) 0.59858(16) 0.42876(11) 0.0217(6) Uani 1 1 d .
H32 H 0.1980 0.6148 0.3913 0.026 Uiso 1 1 calc R
C46 C -0.22801(14) 1.15450(16) 0.34146(11) 0.0208(6) Uani 1 1 d .
H46 H -0.2324 1.1296 0.3057 0.025 Uiso 1 1 calc R
C64 C 0.12947(15) 1.16764(19) 0.30907(11) 0.0264(7) Uani 1 1 d .
H64 H 0.1777 1.1924 0.3004 0.032 Uiso 1 1 calc R
C34 C 0.23470(16) 0.52969(17) 0.51140(13) 0.0301(7) Uani 1 1 d .
H34 H 0.2725 0.4969 0.5301 0.036 Uiso 1 1 calc R
C55 C -0.16463(15) 0.95790(17) 0.20528(11) 0.0246(6) Uani 1 1 d .
H55 H -0.1519 0.9668 0.1675 0.030 Uiso 1 1 calc R
C15 C -0.07247(16) 0.81233(18) 0.52663(11) 0.0266(6) Uani 1 1 d .
H15 H -0.0699 0.8689 0.5406 0.032 Uiso 1 1 calc R
P1 P 0.04599(4) 0.66869(4) 0.41464(3) 0.01549(15) Uani 1 1 d .
P2 P -0.10146(4) 1.05178(4) 0.35419(3) 0.01757(15) Uani 1 1 d .
Cl4 Cl -0.08177(4) 0.97705(4) 0.41973(3) 0.02675(16) Uani 1 1 d .
Cl1 Cl 0.15453(4) 0.86154(4) 0.41368(3) 0.02944(17) Uani 1 1 d .
Cl2 Cl 0.15883(4) 0.70996(4) 0.29164(3) 0.02439(16) Uani 1 1 d .
Cl3 Cl -0.02129(4) 0.82685(4) 0.32201(3) 0.02856(17) Uani 1 1 d .

loop_
_atom_site_aniso_label
_atom_site_aniso_U_11
_atom_site_aniso_U_22
_atom_site_aniso_U_33
_atom_site_aniso_U_23
_atom_site_aniso_U_13
_atom_site_aniso_U_12
Ni1 0.01958(18) 0.01590(18) 0.02022(18) 0.00302(14) 0.00186(14) -0.00025(14)
C21 0.0149(13) 0.0186(14) 0.0144(13) -0.0013(10) 0.0049(10) -0.0002(11)
C11 0.0140(13) 0.0206(14) 0.0141(13) 0.0003(11) -0.0025(10) 0.0039(11)
C31 0.0170(13) 0.0134(13) 0.0211(14) -0.0014(11) -0.0031(11) -0.0012(11)
C61 0.0155(13) 0.0222(14) 0.0158(13) -0.0033(11) -0.0013(10) -0.0028(11)
C36 0.0196(14) 0.0191(14) 0.0238(14) 0.0013(12) -0.0020(11) -0.0013(12)
C52 0.0228(15) 0.0250(16) 0.0286(16) 0.0026(13) 0.0051(12) -0.0023(13)
C26 0.0208(14) 0.0230(15) 0.0211(14) 0.0019(11) 0.0013(11) 0.0008(12)
C22 0.0191(14) 0.0199(14) 0.0170(13) 0.0011(11) 0.0016(11) 0.0007(11)
C44 0.0243(15) 0.0164(14) 0.0330(16) 0.0002(12) 0.0089(12) 0.0005(12)
C12 0.0212(14) 0.0160(14) 0.0246(14) 0.0032(11) 0.0007(12) 0.0032(11)
C43 0.0283(15) 0.0189(15) 0.0262(15) -0.0050(12) 0.0063(12) -0.0060(12)
C16 0.0216(14) 0.0215(14) 0.0198(14) -0.0023(11) -0.0041(11) 0.0001(12)
C42 0.0195(14) 0.0227(15) 0.0269(15) 0.0008(12) -0.0019(12) -0.0043(12)
C51 0.0123(13) 0.0153(13) 0.0240(15) 0.0017(11) 0.0004(11) 0.0017(10)
C25 0.0210(14) 0.0277(16) 0.0223(15) 0.0001(12) -0.0032(12) -0.0009(12)
C62 0.0233(15) 0.0192(14) 0.0229(15) -0.0040(11) -0.0025(11) 0.0010(12)
C56 0.0155(13) 0.0187(14) 0.0273(15) 0.0028(12) 0.0027(11) -0.0007(11)
C45 0.0187(14) 0.0221(15) 0.0300(16) 0.0063(13) 0.0001(12) 0.0015(12)
C33 0.0163(14) 0.0240(15) 0.0395(18) -0.0023(13) -0.0007(13) 0.0040(12)
C14 0.0207(14) 0.0376(17) 0.0174(14) -0.0033(12) 0.0007(11) 0.0097(13)
C13 0.0181(14) 0.0301(16) 0.0231(15) 0.0054(12) 0.0016(12) 0.0030(12)
C54 0.0206(14) 0.0207(15) 0.0304(16) -0.0030(12) -0.0035(12) 0.0013(12)
C41 0.0150(13) 0.0153(13) 0.0228(14) 0.0038(11) 0.0040(11) -0.0014(11)
C23 0.0279(15) 0.0181(14) 0.0265(15) 0.0020(12) 0.0041(12) 0.0000(12)
C35 0.0294(16) 0.0227(15) 0.0258(15) 0.0078(12) -0.0081(13) -0.0064(13)
C53 0.0199(14) 0.0190(15) 0.0385(17) 0.0020(13) 0.0005(13) -0.0026(12)
C24 0.0273(16) 0.0289(16) 0.0245(15) -0.0061(13) -0.0001(13) -0.0069(13)
C65 0.0269(15) 0.0247(15) 0.0210(14) 0.0001(12) -0.0014(12) -0.0066(13)
C66 0.0171(14) 0.0264(15) 0.0198(14) 0.0029(12) -0.0032(11) 0.0003(12)
C63 0.0157(14) 0.0332(17) 0.0261(15) -0.0104(13) -0.0029(12) 0.0031(13)
C32 0.0210(14) 0.0198(14) 0.0243(15) -0.0011(12) -0.0014(11) 0.0002(12)
C46 0.0232(15) 0.0189(14) 0.0204(14) 0.0009(11) 0.0016(11) -0.0013(12)
C64 0.0174(14) 0.0401(18) 0.0216(15) -0.0102(13) 0.0021(11) -0.0110(13)
C34 0.0247(16) 0.0218(16) 0.0439(18) 0.0041(14) -0.0165(14) -0.0010(13)
C55 0.0259(15) 0.0278(15) 0.0203(14) 0.0013(12) 0.0010(12) 0.0013(13)
C15 0.0296(16) 0.0263(16) 0.0239(15) -0.0090(12) -0.0033(13) 0.0055(13)
P1 0.0145(3) 0.0145(3) 0.0175(3) 0.0015(3) 0.0002(3) 0.0015(3)
P2 0.0164(3) 0.0172(4) 0.0192(3) 0.0028(3) 0.0013(3) 0.0006(3)
Cl4 0.0292(4) 0.0279(4) 0.0232(4) 0.0088(3) 0.0032(3) 0.0061(3)
Cl1 0.0328(4) 0.0266(4) 0.0289(4) 0.0028(3) -0.0067(3) -0.0111(3)
Cl2 0.0223(3) 0.0245(4) 0.0264(4) -0.0030(3) 0.0059(3) -0.0021(3)
Cl3 0.0296(4) 0.0211(4) 0.0350(4) -0.0004(3) -0.0089(3) 0.0066(3)

loop_
_atom_type_symbol
_atom_type_description
_atom_type_scat_dispersion_real
_atom_type_scat_dispersion_imag
_atom_type_scat_source
C C 0.0033 0.0016 'International Tables Vol C Tables 4.2.6.8 and 6.1.1.4'
H H 0.0000 0.0000 'International Tables Vol C Tables 4.2.6.8 and 6.1.1.4'
P P 0.1023 0.0942 'International Tables Vol C Tables 4.2.6.8 and 6.1.1.4'
Cl Cl 0.1484 0.1585 'International Tables Vol C Tables 4.2.6.8 and 6.1.1.4'
Ni Ni 0.3393 1.1124 'International Tables Vol C Tables 4.2.6.8 and 6.1.1.4'

loop_
_geom_angle_atom_site_label_1
_geom_angle_atom_site_label_2
_geom_angle_atom_site_label_3
_geom_angle
Cl3 Ni1 Cl2 112.02(3)
Cl3 Ni1 Cl1 117.08(3)
Cl2 Ni1 Cl1 114.81(3)
Cl3 Ni1 P1 102.48(3)
Cl2 Ni1 P1 105.43(3)
Cl1 Ni1 P1 102.97(3)
C26 C21 C22 118.6(2)
C26 C21 P1 119.17(19)
C22 C21 P1 122.22(19)
C12 C11 C16 119.0(2)
C12 C11 P1 122.09(19)
C16 C11 P1 118.88(19)
C32 C31 C36 119.5(2)
C32 C31 P1 118.22(19)
C36 C31 P1 122.1(2)
C66 C61 C62 120.8(2)
C66 C61 P2 119.35(19)
C62 C61 P2 119.9(2)
C31 C36 C35 120.4(3)
C31 C36 H36 119.8
C35 C36 H36 119.8
C53 C52 C51 119.2(3)
C53 C52 H52 120.4
C51 C52 H52 120.4
C25 C26 C21 120.4(2)
C25 C26 H26 119.8
C21 C26 H26 119.8
C23 C22 C21 120.5(2)
C23 C22 H22 119.8
C21 C22 H22 119.8
C45 C44 C43 120.7(3)
C45 C44 H44 119.7
C43 C44 H44 119.7
C13 C12 C11 120.9(2)
C13 C12 H12 119.5
C11 C12 H12 119.5
C42 C43 C44 119.9(3)
C42 C43 H43 120.1
C44 C43 H43 120.1
C15 C16 C11 119.9(3)
C15 C16 H16 120.0
C11 C16 H16 120.0
C43 C42 C41 119.6(2)
C43 C42 H42 120.2
C41 C42 H42 120.2
C56 C51 C52 120.4(2)
C56 C51 P2 120.38(19)
C52 C51 P2 119.0(2)
C24 C25 C26 120.4(3)
C24 C25 H25 119.8
C26 C25 H25 119.8
C63 C62 C61 119.0(2)
C63 C62 H62 120.5
C61 C62 H62 120.5
C51 C56 C55 119.3(2)
C51 C56 H56 120.3
C55 C56 H56 120.3
C44 C45 C46 120.3(3)
C44 C45 H45 119.8
C46 C45 H45 119.8
C32 C33 C34 120.1(3)
C32 C33 H33 120.0
C34 C33 H33 120.0
C15 C14 C13 120.3(2)
C15 C14 H14 119.8
C13 C14 H14 119.8
C14 C13 C12 119.5(3)
C14 C13 H13 120.3
C12 C13 H13 120.3
C55 C54 C53 120.0(3)
C55 C54 H54 120.0
C53 C54 H54 120.0
C46 C41 C42 120.4(2)
C46 C41 P2 119.0(2)
C42 C41 P2 120.6(2)
C22 C23 C24 120.3(2)
C22 C23 H23 119.9
C24 C23 H23 119.9
C34 C35 C36 119.7(3)
C34 C35 H35 120.1
C36 C35 H35 120.1
C52 C53 C54 120.6(3)
C52 C53 H53 119.7
C54 C53 H53 119.7
C25 C24 C23 119.8(3)
C25 C24 H24 120.1
C23 C24 H24 120.1
C64 C65 C66 119.9(3)
C64 C65 H65 120.0
C66 C65 H65 120.0
C65 C66 C61 119.5(2)
C65 C66 H66 120.3
C61 C66 H66 120.3
C64 C63 C62 120.2(3)
C64 C63 H63 119.9
C62 C63 H63 119.9
C33 C32 C31 119.9(3)
C33 C32 H32 120.0
C31 C32 H32 120.0
C45 C46 C41 119.2(2)
C45 C46 H46 120.4
C41 C46 H46 120.4
C65 C64 C63 120.6(3)
C65 C64 H64 119.7
C63 C64 H64 119.7
C35 C34 C33 120.3(3)
C35 C34 H34 119.9
C33 C34 H34 119.9
C54 C55 C56 120.4(3)
C54 C55 H55 119.8
C56 C55 H55 119.8
C14 C15 C16 120.3(3)
C14 C15 H15 119.8
C16 C15 H15 119.8
C11 P1 C31 104.79(11)
C11 P1 C21 105.44(11)
C31 P1 C21 102.54(11)
C11 P1 Ni1 114.38(8)
C31 P1 Ni1 113.43(8)
C21 P1 Ni1 115.02(8)
C51 P2 C41 108.64(12)
C51 P2 C61 114.40(12)
C41 P2 C61 112.64(12)
C51 P2 Cl4 108.72(9)
C41 P2 Cl4 106.08(9)
C61 P2 Cl4 105.94(9)

loop_
_geom_bond_atom_site_label_1
_geom_bond_atom_site_label_2
_geom_bond_distance
Ni1 Cl3 2.2293(8)
Ni1 Cl2 2.2431(8)
Ni1 Cl1 2.2485(8)
Ni1 P1 2.3065(8)
C21 C26 1.395(3)
C21 C22 1.401(3)
C21 P1 1.825(3)
C11 C12 1.391(3)
C11 C16 1.399(3)
C11 P1 1.821(2)
C31 C32 1.386(4)
C31 C36 1.386(4)
C31 P1 1.823(3)
C61 C66 1.393(4)
C61 C62 1.395(4)
C61 P2 1.789(3)
C36 C35 1.386(4)
C36 H36 0.9500
C52 C53 1.378(4)
C52 C51 1.399(3)
C52 H52 0.9500
C26 C25 1.385(4)
C26 H26 0.9500
C22 C23 1.382(4)
C22 H22 0.9500
C44 C45 1.373(4)
C44 C43 1.388(4)
C44 H44 0.9500
C12 C13 1.387(4)
C12 H12 0.9500
C43 C42 1.379(4)
C43 H43 0.9500
C16 C15 1.386(4)
C16 H16 0.9500
C42 C41 1.397(4)
C42 H42 0.9500
C51 C56 1.384(4)
C51 P2 1.779(3)
C25 C24 1.382(4)
C25 H25 0.9500
C62 C63 1.388(4)
C62 H62 0.9500
C56 C55 1.389(4)
C56 H56 0.9500
C45 C46 1.387(4)
C45 H45 0.9500
C33 C32 1.384(4)
C33 C34 1.384(4)
C33 H33 0.9500
C14 C15 1.382(4)
C14 C13 1.385(4)
C14 H14 0.9500
C13 H13 0.9500
C54 C55 1.378(4)
C54 C53 1.382(4)
C54 H54 0.9500
C41 C46 1.392(4)
C41 P2 1.788(3)
C23 C24 1.385(4)
C23 H23 0.9500
C35 C34 1.374(4)
C35 H35 0.9500
C53 H53 0.9500
C24 H24 0.9500
C65 C64 1.384(4)
C65 C66 1.385(4)
C65 H65 0.9500
C66 H66 0.9500
C63 C64 1.385(4)
C63 H63 0.9500
C32 H32 0.9500
C46 H46 0.9500
C64 H64 0.9500
C34 H34 0.9500
C55 H55 0.9500
C15 H15 0.9500
P2 Cl4 1.9977(10)
